data_1509661
loop_
_publ_author_name
'Sironi, A.'
'Li, J.'
'Guo, H.-Y.'
'Proserpio, D.M.'

_publ_section_title
;
 Exploring tellurides: synthesis and characterization of new
 binary,ternary and quaternary compounds
;
_journal_name_full 'Journal of Solid State Chemistry'
_journal_page_first 247
_journal_page_last 255
_journal_paper_doi 10.1006/jssc.1995.1270
_journal_volume 117
_journal_year 1995
_chemical_formula_sum 'Ag2 K2 Sn Te4'
_chemical_name_systematic 'K2 Ag2 Sn Te4'
_space_group_IT_number 121
_symmetry_space_group_name_Hall 'I -4 2'
_symmetry_space_group_name_H-M 'I -4 2 m'
_cell_angle_alpha 90
_cell_angle_beta 90
_cell_angle_gamma 90
_cell_formula_units_Z 2
_cell_length_a 8.732
_cell_length_b 8.732
_cell_length_c 7.425
_cell_volume 566.140
_citation_journal_id_ASTM JSSCBI
_cod_data_source_file silver2-3_117.cif
_cod_data_source_block Ag2K2Sn1Te4
_cod_original_cell_volume 566.1401
_cod_original_formula_sum 'Ag2 K2 Sn1 Te4'
_cod_database_code 1509661

loop_
_symmetry_equiv_pos_as_xyz
x,y,z
y,-x,-z
-x,-y,z
-y,x,-z
x,-y,-z
-y,-x,z
-x,y,-z
y,x,z
x+1/2,y+1/2,z+1/2
y+1/2,-x+1/2,-z+1/2
-x+1/2,-y+1/2,z+1/2
-y+1/2,x+1/2,-z+1/2
x+1/2,-y+1/2,-z+1/2
-y+1/2,-x+1/2,z+1/2
-x+1/2,y+1/2,-z+1/2
y+1/2,x+1/2,z+1/2

loop_
_atom_site_label
_atom_site_type_symbol
_atom_site_fract_x
_atom_site_fract_y
_atom_site_fract_z
_atom_site_occupancy
_atom_site_U_iso_or_equiv
Ag1 Ag+1 0.1217 0.1217 0.5802 0.454 0.0
Te1 Te-2 0.32561 0.32561 0.7293 1 0.0
K1 K+1 0.5 0 0 1 0.0
Sn1 Sn+4 0 0 0 1 0.0
Ag2 Ag+1 0 0 0.5 0.184 0.0
